data_7160113
loop_
_publ_author_name
'Suresh, Sundaram'
'Palla, Sowndarya'
'Chung, Dai-Ru'
'Chien, Hung-Sheng'
'Du, Bo-Xun'
'Shinde, Jivan'
'Kavala, Veerababurao'
'Yao, Ching-Fa'

_publ_section_title
;
 Catalyst-free reactions of anilines with &#x3b2;-chloroenones: synthesis
 of &#x3b1;-chloroenaminones and 1,4-benzodiazepines.
;
_journal_issue 45
_journal_name_full 'Organic &amp; biomolecular chemistry'
_journal_page_first 8857
_journal_page_last 8868
_journal_paper_doi 10.1039/d4ob00954a
_journal_volume 22
_journal_year 2024
_chemical_formula_moiety 'C15 H12 Br0 Cl N O'
_chemical_formula_sum 'C15 H12 Br0 Cl N O'
_chemical_formula_weight 257.71
_space_group_IT_number 29
_space_group_name_Hall 'P 2c -2ac'
_space_group_name_H-M_alt 'P c a 21'
_symmetry_cell_setting orthorhombic
_symmetry_space_group_name_H-M 'P c a 21'
_atom_sites_solution_hydrogens geom
_atom_sites_solution_primary direct
_atom_sites_solution_secondary difmap
_audit_creation_method SHELXL-97
_audit_update_record
;
2024-02-21 deposited with the CCDC.	2024-08-16 downloaded from the CCDC.
;
_cell_angle_alpha 90.00
_cell_angle_beta 90.00
_cell_angle_gamma 90.00
_cell_formula_units_Z 8
_cell_length_a 20.4024(11)
_cell_length_b 8.0914(4)
_cell_length_c 16.3490(8)
_cell_measurement_reflns_used 5566
_cell_measurement_temperature 200(2)
_cell_measurement_theta_max 24.869
_cell_measurement_theta_min 2.353
_cell_volume 2699.0(2)
_computing_molecular_graphics 'Ortep-3 for Windows (Farrugia, 1997)'
_computing_publication_material 'WinGX publication routines (Farrugia, 1999)'
_computing_structure_refinement 'SHELXL-97 (Sheldrick, 1997)'
_computing_structure_solution 'SHELXS-86 (Sheldrick, 1986)'
_diffrn_ambient_temperature 200(2)
_diffrn_measured_fraction_theta_full 0.996
_diffrn_measured_fraction_theta_max 0.996
_diffrn_measurement_device_type 'D8 Venture'
_diffrn_measurement_method 'phi scan & omega scan'
_diffrn_radiation_monochromator graphite
_diffrn_radiation_source 'fine-focus sealed tube'
_diffrn_radiation_type MoK\a
_diffrn_radiation_wavelength 0.71073
_diffrn_reflns_av_R_equivalents 0.0842
_diffrn_reflns_av_sigmaI/netI 0.0770
_diffrn_reflns_limit_h_max 23
_diffrn_reflns_limit_h_min -24
_diffrn_reflns_limit_k_max 9
_diffrn_reflns_limit_k_min -8
_diffrn_reflns_limit_l_max 19
_diffrn_reflns_limit_l_min -16
_diffrn_reflns_number 19163
_diffrn_reflns_theta_full 25.00
_diffrn_reflns_theta_max 25.00
_diffrn_reflns_theta_min 2.00
_exptl_absorpt_coefficient_mu 0.270
_exptl_absorpt_correction_T_max 0.9234
_exptl_absorpt_correction_T_min 0.8725
_exptl_absorpt_correction_type multi-scan
_exptl_absorpt_process_details SADABS
_exptl_crystal_colour yellow
_exptl_crystal_density_diffrn 1.268
_exptl_crystal_density_method 'not measured'
_exptl_crystal_description prism
_exptl_crystal_F_000 1072
_exptl_crystal_size_max 0.52
_exptl_crystal_size_mid 0.48
_exptl_crystal_size_min 0.30
_refine_diff_density_max 0.604
_refine_diff_density_min -0.176
_refine_diff_density_rms 0.043
_refine_ls_abs_structure_details 'Flack H D (1983), Acta Cryst. A39, 876-881'
_refine_ls_abs_structure_Flack 0.06(7)
_refine_ls_extinction_method none
_refine_ls_goodness_of_fit_ref 1.002
_refine_ls_hydrogen_treatment constr
_refine_ls_matrix_type full
_refine_ls_number_parameters 325
_refine_ls_number_reflns 4314
_refine_ls_number_restraints 1
_refine_ls_restrained_S_all 1.002
_refine_ls_R_factor_all 0.0635
_refine_ls_R_factor_gt 0.0435
_refine_ls_shift/su_max 0.004
_refine_ls_shift/su_mean 0.000
_refine_ls_structure_factor_coef Fsqd
_refine_ls_weighting_details 'calc w=1/[\s^2^(Fo^2^)+(0.0592P)^2^+0.0000P] where P=(Fo^2^+2Fc^2^)/3'
_refine_ls_weighting_scheme calc
_refine_ls_wR_factor_gt 0.1049
_refine_ls_wR_factor_ref 0.1140
_reflns_number_gt 3401
_reflns_number_total 4314
_reflns_threshold_expression >2sigma(I)
_cod_data_source_file d4ob00954a2.cif
_cod_data_source_block d24546
_cod_depositor_comments 'Adding full bibliography for 7160113--7160115.cif.'
_cod_database_code 7160113

loop_
_symmetry_equiv_pos_as_xyz
'x, y, z'
'-x, -y, z+1/2'
'x+1/2, -y, z'
'-x+1/2, y, z+1/2'

loop_
_atom_site_label
_atom_site_type_symbol
_atom_site_fract_x
_atom_site_fract_y
_atom_site_fract_z
_atom_site_U_iso_or_equiv
_atom_site_adp_type
_atom_site_occupancy
_atom_site_symmetry_multiplicity
_atom_site_calc_flag
_atom_site_refinement_flags
_atom_site_disorder_assembly
_atom_site_disorder_group
C1 C 0.58996(14) 0.1700(4) 0.56694(19) 0.0316(7) Uani 1 1 d . . .
C2 C 0.60281(15) 0.0542(4) 0.63226(19) 0.0290(7) Uani 1 1 d . . .
C3 C 0.55187(18) 0.0306(4) 0.6966(2) 0.0341(8) Uani 1 1 d . . .
C4 C 0.53263(17) -0.1299(5) 0.7165(3) 0.0469(10) Uani 1 1 d . . .
H4 H 0.5527 -0.2218 0.6904 0.056 Uiso 1 1 calc R . .
C5 C 0.4838(2) -0.1548(5) 0.7747(3) 0.0598(12) Uani 1 1 d . . .
H5 H 0.4693 -0.2638 0.7866 0.072 Uiso 1 1 calc R . .
C6 C 0.4563(2) -0.0219(7) 0.8152(3) 0.0667(14) Uani 1 1 d . . .
H6 H 0.4229 -0.0396 0.8547 0.080 Uiso 1 1 calc R . .
C7 C 0.4769(2) 0.1345(6) 0.7984(2) 0.0578(11) Uani 1 1 d . . .
H7 H 0.4589 0.2251 0.8278 0.069 Uiso 1 1 calc R . .
C8 C 0.52403(18) 0.1626(5) 0.7389(2) 0.0440(9) Uani 1 1 d . . .
H8 H 0.5374 0.2725 0.7269 0.053 Uiso 1 1 calc R . .
C9 C 0.53037(14) 0.2412(3) 0.5538(2) 0.0319(7) Uani 1 1 d . . .
H9 H 0.4965 0.2111 0.5907 0.038 Uiso 1 1 calc R . .
C10 C 0.45226(13) 0.4254(3) 0.4897(2) 0.0340(7) Uani 1 1 d . . .
C11 C 0.41090(17) 0.4390(4) 0.5553(2) 0.0481(9) Uani 1 1 d . . .
H11 H 0.4239 0.3956 0.6068 0.058 Uiso 1 1 calc R . .
C12 C 0.3505(2) 0.5149(4) 0.5478(4) 0.0587(14) Uani 1 1 d . . .
H12 H 0.3220 0.5228 0.5936 0.070 Uiso 1 1 calc R . .
C13 C 0.33188(17) 0.5805(4) 0.4716(3) 0.0544(11) Uani 1 1 d . . .
H13 H 0.2906 0.6332 0.4654 0.065 Uiso 1 1 calc R . .
C14 C 0.37339(18) 0.5678(4) 0.4071(3) 0.0560(10) Uani 1 1 d . . .
H14 H 0.3608 0.6122 0.3557 0.067 Uiso 1 1 calc R . .
C15 C 0.4338(2) 0.4914(4) 0.4148(3) 0.0441(10) Uani 1 1 d . . .
H15 H 0.4624 0.4841 0.3691 0.053 Uiso 1 1 calc R . .
C16 C 0.66133(14) 0.6658(3) 0.42879(18) 0.0300(7) Uani 1 1 d . . .
C17 C 0.64846(15) 0.5485(4) 0.36510(19) 0.0294(7) Uani 1 1 d . . .
C18 C 0.70077(19) 0.5173(3) 0.3021(2) 0.0318(8) Uani 1 1 d . . .
C19 C 0.71561(16) 0.3541(4) 0.2825(2) 0.0388(9) Uani 1 1 d . . .
H19 H 0.6922 0.2669 0.3082 0.047 Uiso 1 1 calc R . .
C20 C 0.76396(19) 0.3173(5) 0.2263(3) 0.0518(11) Uani 1 1 d . . .
H20 H 0.7741 0.2054 0.2139 0.062 Uiso 1 1 calc R . .
C21 C 0.7974(2) 0.4432(6) 0.1883(3) 0.0551(11) Uani 1 1 d . . .
H21 H 0.8310 0.4181 0.1501 0.066 Uiso 1 1 calc R . .
C22 C 0.78242(17) 0.6069(5) 0.2055(2) 0.0487(9) Uani 1 1 d . . .
H22 H 0.8052 0.6940 0.1790 0.058 Uiso 1 1 calc R . .
C23 C 0.73407(17) 0.6412(4) 0.2616(2) 0.0380(8) Uani 1 1 d . . .
H23 H 0.7233 0.7532 0.2728 0.046 Uiso 1 1 calc R . .
C24 C 0.72152(14) 0.7337(3) 0.44435(19) 0.0303(7) Uani 1 1 d . . .
H24 H 0.7563 0.7020 0.4091 0.036 Uiso 1 1 calc R . .
C25 C 0.79849(13) 0.9164(3) 0.51275(19) 0.0325(7) Uani 1 1 d . . .
C26 C 0.84233(17) 0.9297(4) 0.4489(2) 0.0456(8) Uani 1 1 d . . .
H26 H 0.8315 0.8885 0.3962 0.055 Uiso 1 1 calc R . .
C27 C 0.9024(2) 1.0041(4) 0.4631(4) 0.0541(13) Uani 1 1 d . . .
H27 H 0.9331 1.0107 0.4195 0.065 Uiso 1 1 calc R . .
C28 C 0.91856(17) 1.0668(4) 0.5357(3) 0.0584(12) Uani 1 1 d . . .
H28 H 0.9599 1.1183 0.5434 0.070 Uiso 1 1 calc R . .
C29 C 0.87455(17) 1.0561(4) 0.5996(3) 0.0535(10) Uani 1 1 d . . .
H29 H 0.8852 1.1021 0.6514 0.064 Uiso 1 1 calc R . .
C30 C 0.81536(19) 0.9789(4) 0.5881(3) 0.0441(10) Uani 1 1 d . . .
H30 H 0.7858 0.9684 0.6327 0.053 Uiso 1 1 calc R . .
N1 N 0.51416(11) 0.3474(3) 0.49560(17) 0.0322(6) Uani 1 1 d . . .
H1 H 0.5438 0.3710 0.4582 0.039 Uiso 1 1 calc R . .
N2 N 0.73633(10) 0.8401(3) 0.50405(16) 0.0318(6) Uani 1 1 d . . .
H2 H 0.7057 0.8641 0.5401 0.038 Uiso 1 1 calc R . .
O1 O 0.65453(12) -0.0270(3) 0.63598(16) 0.0382(6) Uani 1 1 d . . .
O2 O 0.59590(12) 0.4721(3) 0.36015(16) 0.0380(6) Uani 1 1 d . . .
Cl1 Cl 0.65391(3) 0.20934(9) 0.49958(5) 0.0401(2) Uani 1 1 d . . .
Cl2 Cl 0.59645(3) 0.71364(10) 0.49455(5) 0.0409(2) Uani 1 1 d . . .

loop_
_atom_site_aniso_label
_atom_site_aniso_U_11
_atom_site_aniso_U_22
_atom_site_aniso_U_33
_atom_site_aniso_U_23
_atom_site_aniso_U_13
_atom_site_aniso_U_12
C1 0.0266(16) 0.0365(15) 0.0316(17) -0.0012(15) 0.0045(13) -0.0032(13)
C2 0.0247(18) 0.0313(16) 0.0310(17) -0.0061(15) 0.0021(13) -0.0072(14)
C3 0.0290(19) 0.0412(17) 0.032(2) 0.0077(16) -0.0026(17) -0.0007(15)
C4 0.038(2) 0.053(2) 0.050(2) 0.0152(19) -0.0046(17) -0.0042(17)
C5 0.040(2) 0.078(3) 0.061(3) 0.042(2) -0.006(2) -0.015(2)
C6 0.034(3) 0.124(4) 0.042(3) 0.025(3) 0.005(2) 0.006(3)
C7 0.047(2) 0.091(3) 0.036(2) 0.007(2) 0.0072(19) 0.014(2)
C8 0.042(2) 0.056(2) 0.033(2) 0.0006(16) 0.0069(17) 0.0081(17)
C9 0.0311(17) 0.0335(15) 0.0310(17) -0.0040(14) 0.0034(14) -0.0066(13)
C10 0.0280(16) 0.0322(16) 0.0419(19) -0.0018(15) 0.0038(15) -0.0029(12)
C11 0.042(2) 0.051(2) 0.051(2) 0.0056(18) 0.0140(19) 0.0077(18)
C12 0.046(3) 0.049(2) 0.081(4) -0.006(2) 0.023(3) 0.0056(17)
C13 0.0298(19) 0.042(2) 0.092(3) -0.007(2) -0.002(2) 0.0059(15)
C14 0.043(2) 0.061(2) 0.064(3) -0.003(2) -0.013(2) 0.016(2)
C15 0.039(2) 0.051(2) 0.042(3) 0.0007(16) -0.004(2) 0.0060(15)
C16 0.0277(16) 0.0378(16) 0.0244(15) -0.0047(14) 0.0028(13) 0.0009(12)
C17 0.034(2) 0.0271(15) 0.0271(17) 0.0031(15) -0.0035(14) -0.0018(14)
C18 0.030(2) 0.0390(17) 0.027(2) -0.0064(14) -0.0011(17) 0.0008(14)
C19 0.0351(19) 0.0346(16) 0.047(2) -0.0117(16) 0.0003(17) -0.0026(15)
C20 0.047(2) 0.052(2) 0.056(3) -0.0264(19) -0.001(2) 0.0058(18)
C21 0.037(2) 0.087(3) 0.041(2) -0.024(2) 0.0057(18) 0.000(2)
C22 0.041(2) 0.070(2) 0.035(2) 0.0038(19) 0.0053(17) -0.0102(19)
C23 0.041(2) 0.0395(17) 0.0333(19) -0.0027(15) 0.0019(16) -0.0026(15)
C24 0.0281(16) 0.0318(15) 0.0309(17) -0.0057(13) 0.0018(13) 0.0033(13)
C25 0.0249(15) 0.0328(16) 0.040(2) -0.0006(14) -0.0003(13) 0.0031(12)
C26 0.041(2) 0.048(2) 0.048(2) -0.0053(18) 0.0088(18) -0.0011(17)
C27 0.034(3) 0.052(2) 0.076(3) 0.0003(19) 0.018(2) -0.0066(16)
C28 0.0237(19) 0.046(2) 0.105(4) 0.008(2) -0.011(2) -0.0011(16)
C29 0.042(2) 0.063(2) 0.056(2) -0.007(2) -0.0193(19) -0.0035(19)
C30 0.034(2) 0.058(2) 0.040(3) -0.0045(17) -0.001(2) -0.0019(16)
N1 0.0259(12) 0.0386(13) 0.0322(13) 0.0078(14) 0.0068(13) -0.0006(10)
N2 0.0212(12) 0.0434(13) 0.0309(14) -0.0099(13) 0.0007(12) 0.0000(10)
O1 0.0307(16) 0.0428(13) 0.0412(16) -0.0052(11) -0.0009(12) 0.0066(11)
O2 0.0348(17) 0.0438(12) 0.0354(14) -0.0080(11) 0.0031(12) -0.0098(11)
Cl1 0.0325(4) 0.0507(5) 0.0370(4) 0.0059(4) 0.0098(4) 0.0008(3)
Cl2 0.0293(4) 0.0538(5) 0.0397(4) -0.0170(4) 0.0071(4) -0.0043(3)

loop_
_atom_type_symbol
_atom_type_description
_atom_type_scat_dispersion_real
_atom_type_scat_dispersion_imag
_atom_type_scat_source
C C 0.0033 0.0016 'International Tables Vol C Tables 4.2.6.8 and 6.1.1.4'
H H 0.0000 0.0000 'International Tables Vol C Tables 4.2.6.8 and 6.1.1.4'
Br Br -0.2901 2.4595 'International Tables Vol C Tables 4.2.6.8 and 6.1.1.4'
N N 0.0061 0.0033 'International Tables Vol C Tables 4.2.6.8 and 6.1.1.4'
O O 0.0106 0.0060 'International Tables Vol C Tables 4.2.6.8 and 6.1.1.4'
Cl Cl 0.1484 0.1585 'International Tables Vol C Tables 4.2.6.8 and 6.1.1.4'

loop_
_geom_angle_atom_site_label_1
_geom_angle_atom_site_label_2
_geom_angle_atom_site_label_3
_geom_angle
_geom_angle_site_symmetry_1
_geom_angle_site_symmetry_3
_geom_angle_publ_flag
C9 C1 C2 123.6(3) . . ?
C9 C1 Cl1 119.5(2) . . ?
C2 C1 Cl1 116.8(2) . . ?
O1 C2 C1 122.2(3) . . ?
O1 C2 C3 119.3(3) . . ?
C1 C2 C3 118.5(3) . . ?
C8 C3 C4 118.9(4) . . ?
C8 C3 C2 122.5(3) . . ?
C4 C3 C2 118.7(3) . . ?
C5 C4 C3 119.7(4) . . ?
C5 C4 H4 120.2 . . ?
C3 C4 H4 120.2 . . ?
C6 C5 C4 120.3(4) . . ?
C6 C5 H5 119.8 . . ?
C4 C5 H5 119.8 . . ?
C7 C6 C5 120.1(4) . . ?
C7 C6 H6 119.9 . . ?
C5 C6 H6 119.9 . . ?
C6 C7 C8 120.6(4) . . ?
C6 C7 H7 119.7 . . ?
C8 C7 H7 119.7 . . ?
C7 C8 C3 120.3(4) . . ?
C7 C8 H8 119.8 . . ?
C3 C8 H8 119.8 . . ?
N1 C9 C1 127.7(3) . . ?
N1 C9 H9 116.2 . . ?
C1 C9 H9 116.2 . . ?
C11 C10 C15 119.5(3) . . ?
C11 C10 N1 122.2(3) . . ?
C15 C10 N1 118.3(3) . . ?
C10 C11 C12 121.1(4) . . ?
C10 C11 H11 119.4 . . ?
C12 C11 H11 119.4 . . ?
C11 C12 C13 119.1(4) . . ?
C11 C12 H12 120.4 . . ?
C13 C12 H12 120.4 . . ?
C14 C13 C12 119.4(4) . . ?
C14 C13 H13 120.3 . . ?
C12 C13 H13 120.3 . . ?
C13 C14 C15 121.3(4) . . ?
C13 C14 H14 119.4 . . ?
C15 C14 H14 119.4 . . ?
C14 C15 C10 119.6(4) . . ?
C14 C15 H15 120.2 . . ?
C10 C15 H15 120.2 . . ?
C24 C16 C17 124.4(3) . . ?
C24 C16 Cl2 118.4(2) . . ?
C17 C16 Cl2 117.0(2) . . ?
O2 C17 C16 122.4(3) . . ?
O2 C17 C18 119.0(3) . . ?
C16 C17 C18 118.6(3) . . ?
C23 C18 C19 118.2(4) . . ?
C23 C18 C17 123.8(3) . . ?
C19 C18 C17 118.1(3) . . ?
C20 C19 C18 120.8(4) . . ?
C20 C19 H19 119.6 . . ?
C18 C19 H19 119.6 . . ?
C21 C20 C19 119.7(3) . . ?
C21 C20 H20 120.1 . . ?
C19 C20 H20 120.1 . . ?
C20 C21 C22 120.4(4) . . ?
C20 C21 H21 119.8 . . ?
C22 C21 H21 119.8 . . ?
C23 C22 C21 119.1(4) . . ?
C23 C22 H22 120.5 . . ?
C21 C22 H22 120.5 . . ?
C22 C23 C18 121.7(3) . . ?
C22 C23 H23 119.1 . . ?
C18 C23 H23 119.1 . . ?
N2 C24 C16 126.7(3) . . ?
N2 C24 H24 116.7 . . ?
C16 C24 H24 116.7 . . ?
C30 C25 C26 119.2(3) . . ?
C30 C25 N2 118.3(3) . . ?
C26 C25 N2 122.6(3) . . ?
C25 C26 C27 118.8(4) . . ?
C25 C26 H26 120.6 . . ?
C27 C26 H26 120.6 . . ?
C28 C27 C26 122.3(4) . . ?
C28 C27 H27 118.9 . . ?
C26 C27 H27 118.9 . . ?
C27 C28 C29 119.3(4) . . ?
C27 C28 H28 120.4 . . ?
C29 C28 H28 120.4 . . ?
C30 C29 C28 119.8(4) . . ?
C30 C29 H29 120.1 . . ?
C28 C29 H29 120.1 . . ?
C25 C30 C29 120.6(4) . . ?
C25 C30 H30 119.7 . . ?
C29 C30 H30 119.7 . . ?
C9 N1 C10 124.1(3) . . ?
C9 N1 H1 117.9 . . ?
C10 N1 H1 117.9 . . ?
C24 N2 C25 123.8(3) . . ?
C24 N2 H2 118.1 . . ?
C25 N2 H2 118.1 . . ?

loop_
_geom_bond_atom_site_label_1
_geom_bond_atom_site_label_2
_geom_bond_distance
_geom_bond_site_symmetry_2
_geom_bond_publ_flag
C1 C9 1.363(4) . ?
C1 C2 1.445(4) . ?
C1 Cl1 1.737(3) . ?
C2 O1 1.245(4) . ?
C2 C3 1.491(5) . ?
C3 C8 1.394(5) . ?
C3 C4 1.395(5) . ?
C4 C5 1.392(6) . ?
C4 H4 0.9500 . ?
C5 C6 1.382(6) . ?
C5 H5 0.9500 . ?
C6 C7 1.361(6) . ?
C6 H6 0.9500 . ?
C7 C8 1.386(5) . ?
C7 H7 0.9500 . ?
C8 H8 0.9500 . ?
C9 N1 1.324(4) . ?
C9 H9 0.9500 . ?
C10 C11 1.369(5) . ?
C10 C15 1.388(5) . ?
C10 N1 1.415(3) . ?
C11 C12 1.382(5) . ?
C11 H11 0.9500 . ?
C12 C13 1.407(7) . ?
C12 H12 0.9500 . ?
C13 C14 1.356(5) . ?
C13 H13 0.9500 . ?
C14 C15 1.384(5) . ?
C14 H14 0.9500 . ?
C15 H15 0.9500 . ?
C16 C24 1.369(4) . ?
C16 C17 1.433(4) . ?
C16 Cl2 1.749(3) . ?
C17 O2 1.240(3) . ?
C17 C18 1.505(5) . ?
C18 C23 1.380(5) . ?
C18 C19 1.392(4) . ?
C19 C20 1.381(5) . ?
C19 H19 0.9500 . ?
C20 C21 1.375(5) . ?
C20 H20 0.9500 . ?
C21 C22 1.388(5) . ?
C21 H21 0.9500 . ?
C22 C23 1.375(5) . ?
C22 H22 0.9500 . ?
C23 H23 0.9500 . ?
C24 N2 1.336(4) . ?
C24 H24 0.9500 . ?
C25 C30 1.375(5) . ?
C25 C26 1.378(4) . ?
C25 N2 1.418(3) . ?
C26 C27 1.385(5) . ?
C26 H26 0.9500 . ?
C27 C28 1.332(6) . ?
C27 H27 0.9500 . ?
C28 C29 1.380(6) . ?
C28 H28 0.9500 . ?
C29 C30 1.373(5) . ?
C29 H29 0.9500 . ?
C30 H30 0.9500 . ?
N1 H1 0.8800 . ?
N2 H2 0.8800 . ?
